data_7152813
loop_
_publ_author_name
'Li, Wenjun'
'Huang, Jiayao'
'Wang, Jian'

_publ_section_title
;
 Organocatalytic conjugate addition promoted by multi-hydrogen-bond
 cooperation: access to chiral 2-amino-3-nitrile-chromenes.
;
_journal_issue 3
_journal_name_full 'Organic &amp; biomolecular chemistry'
_journal_page_first 400
_journal_page_last 406
_journal_paper_doi 10.1039/c2ob27102h
_journal_volume 11
_journal_year 2013
_chemical_formula_sum 'C17 H16 Br2 N2 O5'
_chemical_formula_weight 488.14
_chemical_name_systematic
;
?
;
_space_group_IT_number 2
_symmetry_cell_setting triclinic
_symmetry_space_group_name_Hall '-P 1'
_symmetry_space_group_name_H-M 'P -1'
_atom_sites_solution_hydrogens geom
_atom_sites_solution_primary direct
_atom_sites_solution_secondary difmap
_audit_creation_method SHELXL-97
_cell_angle_alpha 104.434(2)
_cell_angle_beta 100.523(3)
_cell_angle_gamma 108.276(2)
_cell_formula_units_Z 2
_cell_length_a 8.6128(11)
_cell_length_b 9.9153(12)
_cell_length_c 12.1573(16)
_cell_measurement_reflns_used 941
_cell_measurement_temperature 100(2)
_cell_measurement_theta_max 27.22
_cell_measurement_theta_min 3.27
_cell_volume 915.5(2)
_computing_cell_refinement 'Bruker SMART'
_computing_data_collection 'Bruker SMART'
_computing_data_reduction 'Bruker SAINT'
_computing_molecular_graphics 'Bruker SHELXTL'
_computing_publication_material 'Bruker SHELXTL'
_computing_structure_refinement 'SHELXL-97 (Sheldrick, 1997)'
_computing_structure_solution 'SHELXS-97 (Sheldrick, 1990)'
_diffrn_ambient_temperature 100(2)
_diffrn_measured_fraction_theta_full 0.998
_diffrn_measured_fraction_theta_max 0.998
_diffrn_measurement_device_type 'CCD area detector'
_diffrn_measurement_method 'phi and omega scans'
_diffrn_radiation_monochromator graphite
_diffrn_radiation_source 'fine-focus sealed tube'
_diffrn_radiation_type MoK\a
_diffrn_radiation_wavelength 0.71073
_diffrn_reflns_av_R_equivalents 0.0314
_diffrn_reflns_av_sigmaI/netI 0.0356
_diffrn_reflns_limit_h_max 11
_diffrn_reflns_limit_h_min -11
_diffrn_reflns_limit_k_max 12
_diffrn_reflns_limit_k_min -12
_diffrn_reflns_limit_l_max 15
_diffrn_reflns_limit_l_min -15
_diffrn_reflns_number 12044
_diffrn_reflns_theta_full 27.48
_diffrn_reflns_theta_max 27.48
_diffrn_reflns_theta_min 1.80
_exptl_absorpt_coefficient_mu 4.458
_exptl_absorpt_correction_T_max 0.7168
_exptl_absorpt_correction_T_min 0.2561
_exptl_absorpt_correction_type multi-scan
_exptl_absorpt_process_details 'Sadabs, (Sheldrick 2008)'
_exptl_crystal_colour Colourless
_exptl_crystal_density_diffrn 1.771
_exptl_crystal_density_meas ?
_exptl_crystal_density_method 'not measured'
_exptl_crystal_description Block
_exptl_crystal_F_000 484
_exptl_crystal_size_max 0.42
_exptl_crystal_size_mid 0.13
_exptl_crystal_size_min 0.08
_refine_diff_density_max 0.722
_refine_diff_density_min -0.443
_refine_diff_density_rms 0.129
_refine_ls_extinction_method none
_refine_ls_goodness_of_fit_ref 1.113
_refine_ls_hydrogen_treatment mixed
_refine_ls_matrix_type full
_refine_ls_number_parameters 245
_refine_ls_number_reflns 4184
_refine_ls_number_restraints 0
_refine_ls_restrained_S_all 1.113
_refine_ls_R_factor_all 0.0345
_refine_ls_R_factor_gt 0.0278
_refine_ls_shift/su_max 0.001
_refine_ls_shift/su_mean 0.000
_refine_ls_structure_factor_coef Fsqd
_refine_ls_weighting_details 'calc w=1/[\s^2^(Fo^2^)+(0.0476P)^2^+0.0000P] where P=(Fo^2^+2Fc^2^)/3'
_refine_ls_weighting_scheme calc
_refine_ls_wR_factor_gt 0.0711
_refine_ls_wR_factor_ref 0.0844
_reflns_number_gt 3663
_reflns_number_total 4184
_reflns_threshold_expression >2sigma(I)
_cod_data_source_file c2ob27102h.txt
_cod_data_source_block c323
_cod_depositor_comments
;
The following automatic conversions were performed:

'_symmetry_cell_setting' value 'Triclinic' changed to 'triclinic'
according to /home/saulius/struct/CIF-dictionaries/cif_core.dic
dictionary named 'cif_core.dic' version 2.4.2 from
2011-04-26.

'_exptl_absorpt_correction_type' value 'Multi-scan'
changed to 'multi-scan' according to
/home/saulius/struct/CIF-dictionaries/cif_core.dic dictionary named
'cif_core.dic' version 2.4.2 from 2011-04-26.

Automatic conversion script
Id: cif_fix_values 1891 2012-01-12 08:04:46Z andrius 

The following automatic conversions were performed:

'_exptl_crystal_density_meas' value 'Not Measured' was changed to '?'
- the value is perceived as not measured.

Automatic conversion script
Id: cif_fix_values 3008 2015-01-20 13:52:24Z robertas 
;
_cod_original_sg_symbol_H-M P-1
_cod_database_code 7152813

loop_
_symmetry_equiv_pos_as_xyz
'x, y, z'
'-x, -y, -z'

loop_
_atom_site_label
_atom_site_type_symbol
_atom_site_fract_x
_atom_site_fract_y
_atom_site_fract_z
_atom_site_U_iso_or_equiv
_atom_site_adp_type
_atom_site_occupancy
_atom_site_symmetry_multiplicity
_atom_site_calc_flag
_atom_site_refinement_flags
Br1 Br 0.76564(3) 0.73671(3) -0.11736(2) 0.02106(9) Uani 1 1 d .
Br2 Br 1.37398(3) 0.99340(3) 0.25801(2) 0.02307(9) Uani 1 1 d .
O1 O 0.6888(2) 0.49799(17) -0.00351(14) 0.0154(3) Uani 1 1 d .
O2 O 0.6726(2) 0.6470(2) 0.24695(15) 0.0207(4) Uani 1 1 d .
O3 O 0.5816(2) 0.51732(19) 0.36579(15) 0.0188(4) Uani 1 1 d .
O4 O 1.1164(2) 0.60018(19) 0.44515(15) 0.0187(4) Uani 1 1 d .
O5 O 0.9538(2) 0.73427(19) 0.48384(15) 0.0198(4) Uani 1 1 d .
N1 N 0.5095(3) 0.2598(2) -0.07212(19) 0.0172(4) Uani 1 1 d .
H1N H 0.463(4) 0.286(3) -0.127(3) 0.027(8) Uiso 1 1 d .
H2N H 0.455(4) 0.155(4) -0.072(3) 0.041(10) Uiso 1 1 d .
N2 N 0.6856(3) 0.0717(2) 0.11051(19) 0.0196(4) Uani 1 1 d .
C1 C 0.9038(3) 0.7279(3) 0.0183(2) 0.0155(5) Uani 1 1 d .
C2 C 1.0598(3) 0.8436(3) 0.0768(2) 0.0179(5) Uani 1 1 d .
H2 H 1.0967 0.9276 0.0504 0.021 Uiso 1 1 calc R
C3 C 1.1612(3) 0.8346(3) 0.1747(2) 0.0168(5) Uani 1 1 d .
C4 C 1.1096(3) 0.7134(3) 0.2151(2) 0.0158(5) Uani 1 1 d .
H4 H 1.1826 0.7087 0.2816 0.019 Uiso 1 1 calc R
C5 C 0.9506(3) 0.5987(3) 0.1579(2) 0.0137(4) Uani 1 1 d .
C6 C 0.8487(3) 0.6067(2) 0.0586(2) 0.0142(5) Uani 1 1 d .
C7 C 0.6479(3) 0.3609(3) 0.0128(2) 0.0144(5) Uani 1 1 d .
C8 C 0.7428(3) 0.3391(2) 0.1049(2) 0.0134(5) Uani 1 1 d .
C9 C 0.8869(3) 0.4679(2) 0.20278(19) 0.0127(4) Uani 1 1 d .
H9 H 0.9827 0.4331 0.2214 0.015 Uiso 1 1 calc R
C10 C 0.7077(3) 0.1909(3) 0.1074(2) 0.0146(5) Uani 1 1 d .
C11 C 0.8313(3) 0.5091(3) 0.3178(2) 0.0138(5) Uani 1 1 d .
H11 H 0.7875 0.4142 0.3369 0.017 Uiso 1 1 calc R
C12 C 0.6875(3) 0.5666(3) 0.3041(2) 0.0143(5) Uani 1 1 d .
C13 C 0.4512(3) 0.5815(3) 0.3738(2) 0.0230(6) Uani 1 1 d .
H13A H 0.3575 0.5155 0.3954 0.028 Uiso 1 1 calc R
H13B H 0.4031 0.5888 0.2961 0.028 Uiso 1 1 calc R
C14 C 0.5287(3) 0.7348(3) 0.4658(3) 0.0306(7) Uani 1 1 d .
H14A H 0.5809 0.7276 0.5417 0.046 Uiso 1 1 calc R
H14B H 0.4397 0.7753 0.4744 0.046 Uiso 1 1 calc R
H14C H 0.6159 0.8016 0.4413 0.046 Uiso 1 1 calc R
C15 C 0.9842(3) 0.6187(3) 0.4223(2) 0.0157(5) Uani 1 1 d .
C16 C 1.0937(4) 0.8437(3) 0.5864(2) 0.0293(6) Uani 1 1 d .
H16A H 1.1897 0.8982 0.5601 0.035 Uiso 1 1 calc R
H16B H 1.1352 0.7919 0.6381 0.035 Uiso 1 1 calc R
C17 C 1.0272(4) 0.9513(3) 0.6525(2) 0.0300(6) Uani 1 1 d .
H17A H 0.9875 1.0025 0.6007 0.045 Uiso 1 1 calc R
H17B H 1.1184 1.0258 0.7221 0.045 Uiso 1 1 calc R
H17C H 0.9322 0.8961 0.6779 0.045 Uiso 1 1 calc R

loop_
_atom_site_aniso_label
_atom_site_aniso_U_11
_atom_site_aniso_U_22
_atom_site_aniso_U_33
_atom_site_aniso_U_23
_atom_site_aniso_U_13
_atom_site_aniso_U_12
Br1 0.02931(15) 0.01442(14) 0.01615(14) 0.00765(10) 0.00243(10) 0.00419(11)
Br2 0.01778(14) 0.01592(14) 0.02624(16) 0.00132(11) 0.00563(11) -0.00099(10)
O1 0.0160(8) 0.0097(8) 0.0165(8) 0.0038(7) 0.0005(7) 0.0025(6)
O2 0.0234(9) 0.0265(10) 0.0184(9) 0.0111(8) 0.0056(7) 0.0146(8)
O3 0.0162(8) 0.0220(9) 0.0202(9) 0.0070(7) 0.0073(7) 0.0084(7)
O4 0.0159(8) 0.0246(9) 0.0171(9) 0.0075(7) 0.0037(7) 0.0095(7)
O5 0.0192(9) 0.0186(9) 0.0177(9) 0.0010(7) -0.0008(7) 0.0093(7)
N1 0.0198(10) 0.0123(10) 0.0163(10) 0.0058(8) 0.0000(8) 0.0039(8)
N2 0.0204(11) 0.0159(11) 0.0210(11) 0.0083(9) 0.0037(9) 0.0046(9)
C1 0.0223(12) 0.0129(11) 0.0122(11) 0.0039(9) 0.0058(9) 0.0074(10)
C2 0.0250(13) 0.0111(11) 0.0189(13) 0.0048(10) 0.0125(10) 0.0052(10)
C3 0.0153(11) 0.0126(11) 0.0172(12) -0.0006(9) 0.0065(9) 0.0017(9)
C4 0.0145(11) 0.0180(12) 0.0142(11) 0.0030(9) 0.0050(9) 0.0063(9)
C5 0.0159(11) 0.0126(11) 0.0134(11) 0.0035(9) 0.0071(9) 0.0057(9)
C6 0.0143(11) 0.0100(11) 0.0158(12) 0.0019(9) 0.0049(9) 0.0029(9)
C7 0.0182(11) 0.0090(10) 0.0168(12) 0.0047(9) 0.0072(9) 0.0047(9)
C8 0.0146(11) 0.0107(10) 0.0149(11) 0.0036(9) 0.0039(9) 0.0054(9)
C9 0.0138(11) 0.0121(11) 0.0120(11) 0.0033(9) 0.0031(9) 0.0055(9)
C10 0.0140(11) 0.0181(12) 0.0115(11) 0.0049(9) 0.0032(9) 0.0058(9)
C11 0.0148(11) 0.0147(11) 0.0127(11) 0.0064(9) 0.0036(9) 0.0051(9)
C12 0.0151(11) 0.0158(11) 0.0086(11) 0.0010(9) 0.0015(9) 0.0048(9)
C13 0.0148(12) 0.0279(14) 0.0241(14) 0.0020(11) 0.0063(10) 0.0097(11)
C14 0.0214(13) 0.0318(15) 0.0321(16) -0.0036(13) 0.0056(12) 0.0135(12)
C15 0.0178(11) 0.0180(12) 0.0127(11) 0.0068(9) 0.0048(9) 0.0072(10)
C16 0.0242(14) 0.0273(14) 0.0225(14) -0.0044(12) -0.0075(11) 0.0095(12)
C17 0.0346(16) 0.0240(14) 0.0214(14) -0.0029(11) -0.0019(12) 0.0115(12)

loop_
_atom_type_symbol
_atom_type_description
_atom_type_scat_dispersion_real
_atom_type_scat_dispersion_imag
_atom_type_scat_source
C C 0.0033 0.0016 'International Tables Vol C Tables 4.2.6.8 and 6.1.1.4'
H H 0.0000 0.0000 'International Tables Vol C Tables 4.2.6.8 and 6.1.1.4'
N N 0.0061 0.0033 'International Tables Vol C Tables 4.2.6.8 and 6.1.1.4'
O O 0.0106 0.0060 'International Tables Vol C Tables 4.2.6.8 and 6.1.1.4'
Br Br -0.2901 2.4595 'International Tables Vol C Tables 4.2.6.8 and 6.1.1.4'

loop_
_geom_angle_atom_site_label_1
_geom_angle_atom_site_label_2
_geom_angle_atom_site_label_3
_geom_angle
C7 O1 C6 118.14(18)
C12 O3 C13 116.12(19)
C15 O5 C16 115.91(19)
C2 C1 C6 120.6(2)
C2 C1 Br1 119.05(18)
C6 C1 Br1 120.34(18)
C1 C2 C3 118.5(2)
C2 C3 C4 121.7(2)
C2 C3 Br2 119.31(18)
C4 C3 Br2 119.00(18)
C3 C4 C5 119.8(2)
C4 C5 C6 118.8(2)
C4 C5 C9 121.1(2)
C6 C5 C9 120.1(2)
O1 C6 C1 116.7(2)
O1 C6 C5 122.7(2)
C1 C6 C5 120.6(2)
N1 C7 C8 127.8(2)
N1 C7 O1 110.4(2)
C8 C7 O1 121.8(2)
C7 C8 C10 118.8(2)
C7 C8 C9 122.2(2)
C10 C8 C9 119.0(2)
C8 C9 C5 109.23(18)
C8 C9 C11 110.91(19)
C5 C9 C11 113.83(19)
N2 C10 C8 177.5(3)
C12 C11 C15 111.37(19)
C12 C11 C9 113.87(19)
C15 C11 C9 110.93(19)
O2 C12 O3 124.9(2)
O2 C12 C11 124.5(2)
O3 C12 C11 110.61(19)
O3 C13 C14 109.5(2)
O4 C15 O5 124.7(2)
O4 C15 C11 122.7(2)
O5 C15 C11 112.6(2)
O5 C16 C17 107.7(2)

loop_
_geom_bond_atom_site_label_1
_geom_bond_atom_site_label_2
_geom_bond_distance
Br1 C1 1.888(2)
Br2 C3 1.892(2)
O1 C7 1.368(3)
O1 C6 1.383(3)
O2 C12 1.201(3)
O3 C12 1.336(3)
O3 C13 1.461(3)
O4 C15 1.203(3)
O5 C15 1.332(3)
O5 C16 1.463(3)
N1 C7 1.333(3)
N2 C10 1.148(3)
C1 C2 1.380(3)
C1 C6 1.390(3)
C2 C3 1.382(3)
C3 C4 1.385(3)
C4 C5 1.391(3)
C5 C6 1.391(3)
C5 C9 1.516(3)
C7 C8 1.366(3)
C8 C10 1.414(3)
C8 C9 1.515(3)
C9 C11 1.560(3)
C11 C12 1.518(3)
C11 C15 1.528(3)
C13 C14 1.500(4)
C16 C17 1.495(4)

loop_
_geom_hbond_atom_site_label_D
_geom_hbond_atom_site_label_H
_geom_hbond_atom_site_label_A
_geom_hbond_distance_DH
_geom_hbond_distance_HA
_geom_hbond_distance_DA
_geom_hbond_angle_DHA
_geom_hbond_site_symmetry_A
N1 H1N O2 0.85(3) 2.07(3) 2.916(3) 172(3) 2_665
N1 H2N N2 0.99(3) 2.08(3) 3.055(3) 167(3) 2_655
